data_7011780
loop_
_publ_author_name
'Czerwieniec, Rafal'
'Kapturkiewicz, Andrzej'
'Anulewicz-Ostrowska, Romana'
'Nowacki, Jacek'

_publ_section_title
;
 ReI(CO)3+ complexes with N???O??? bidentate ligands
;
_journal_issue 18
_journal_name_full 'Journal of the Chemical Society, Dalton Transactions'
_journal_page_first 3434
_journal_paper_doi 10.1039/b204020D
_journal_year 2002
_chemical_formula_sum 'C21 H13 N2 O5 Re'
_chemical_formula_weight 559.53
_chemical_name_systematic
;
?
;
_space_group_IT_number 14
_symmetry_cell_setting monoclinic
_symmetry_space_group_name_Hall '-P 2ybc'
_symmetry_space_group_name_H-M 'P 1 21/c 1'
_atom_sites_solution_hydrogens geom
_atom_sites_solution_primary direct
_atom_sites_solution_secondary difmap
_audit_creation_method SHELXL
_cell_angle_alpha 90.00
_cell_angle_beta 104.77(3)
_cell_angle_gamma 90.00
_cell_formula_units_Z 4
_cell_length_a 9.517(2)
_cell_length_b 15.171(3)
_cell_length_c 13.697(3)
_cell_measurement_temperature 293(2)
_cell_volume 1912.3(7)
_computing_cell_refinement 'KUMA CCD RED'
_computing_data_collection 'KUMA CCD'
_computing_data_reduction 'KUMA CCD RED'
_computing_structure_refinement 'SHELXL-97 (Sheldrick, 1997)'
_computing_structure_solution 'SHELXS-86 (Sheldrick, 1990)'
_diffrn_ambient_temperature 293(2)
_diffrn_radiation_monochromator graphite
_diffrn_radiation_source 'fine-focus sealed tube'
_diffrn_radiation_type MoK\a
_diffrn_radiation_wavelength 0.71073
_diffrn_reflns_av_R_equivalents 0.0817
_diffrn_reflns_av_sigmaI/netI 0.0657
_diffrn_reflns_limit_h_max 12
_diffrn_reflns_limit_h_min -12
_diffrn_reflns_limit_k_max 20
_diffrn_reflns_limit_k_min -20
_diffrn_reflns_limit_l_max 18
_diffrn_reflns_limit_l_min -18
_diffrn_reflns_number 22729
_diffrn_reflns_theta_max 22.50
_diffrn_reflns_theta_min 3.48
_exptl_absorpt_coefficient_mu 6.391
_exptl_absorpt_correction_T_max 0.604
_exptl_absorpt_correction_T_min 0.018
_exptl_absorpt_correction_type numerical
_exptl_crystal_density_diffrn 1.944
_exptl_crystal_F_000 1072
_exptl_crystal_size_max 0.2
_exptl_crystal_size_mid 0.18
_exptl_crystal_size_min 0.1
_refine_diff_density_max 0.908
_refine_diff_density_min -1.225
_refine_diff_density_rms 0.059
_refine_ls_extinction_coef 0.0187(7)
_refine_ls_extinction_expression Fc^*^=kFc[1+0.001xFc^2^\l^3^/sin(2\q)]^-1/4^
_refine_ls_extinction_method SHELXL
_refine_ls_goodness_of_fit_all 1.141
_refine_ls_goodness_of_fit_obs 1.142
_refine_ls_matrix_type full
_refine_ls_number_parameters 276
_refine_ls_number_reflns 2459
_refine_ls_number_restraints 0
_refine_ls_restrained_S_all 1.162
_refine_ls_restrained_S_obs 1.141
_refine_ls_R_factor_all 0.0660
_refine_ls_R_factor_obs 0.0601
_refine_ls_shift/esd_max 0.003
_refine_ls_shift/esd_mean 0.001
_refine_ls_structure_factor_coef Fsqd
_refine_ls_weighting_details 'w=1/[\s^2^(Fo^2^)+(0.1009P)^2^+7.7156P] where P=(Fo^2^+2Fc^2^)/3'
_refine_ls_weighting_scheme calc
_refine_ls_wR_factor_all 0.1732
_refine_ls_wR_factor_obs 0.1577
_reflns_number_observed 2180
_reflns_number_total 2497
_reflns_observed_criterion >2sigma(I)
_cod_data_source_file b204020D.txt
_cod_data_source_block Re(CO)3(BOP)pyr
_cod_depositor_comments
;
The following automatic conversions were performed:

'_symmetry_cell_setting' tag value 'nonoclinic' was replaced with
'monoclinic' value as specified in the replacement file
'/home/robertas/cod-tools/perl-scripts/inputs/replacement_values.lst'.

Automatic conversion script
Id: cif_fix_values 3143 2015-03-26 13:38:13Z robertas 

The following automatic conversions were performed:

'_refine_ls_weighting_scheme' value 'calc
w=1/[\s^2^(Fo^2^)+(0.1009P)^2^+7.7156P] where P=(Fo^2^+2Fc^2^)/3' was
changed to 'calc'. New tag '_refine_ls_weighting_details' was
created. The value of the new tag was set to
'w=1/[\s^2^(Fo^2^)+(0.1009P)^2^+7.7156P] where P=(Fo^2^+2Fc^2^)/3'.

Automatic conversion script
Id: cif_fix_values 3143 2015-03-26 13:38:13Z robertas 
;
_cod_original_sg_symbol_H-M P2(1)/n
_cod_database_code 7011780

loop_
_symmetry_equiv_pos_as_xyz
'x, y, z'
'-x, y+1/2, -z+1/2'
'-x, -y, -z'
'x, -y-1/2, z-1/2'

loop_
_atom_site_aniso_label
_atom_site_aniso_U_11
_atom_site_aniso_U_22
_atom_site_aniso_U_33
_atom_site_aniso_U_23
_atom_site_aniso_U_13
_atom_site_aniso_U_12
Re1 0.0289(5) 0.0478(5) 0.0325(5) -0.0013(2) 0.0038(3) 0.0006(2)
O1 0.045(6) 0.078(6) 0.029(5) 0.003(4) 0.005(4) -0.006(5)
C1 0.019(6) 0.036(6) 0.038(7) 0.000(4) 0.005(5) -0.007(4)
C2 0.063(9) 0.042(7) 0.063(9) -0.003(6) 0.038(7) 0.011(6)
C3 0.055(9) 0.064(8) 0.040(7) -0.002(6) 0.007(7) -0.001(7)
C4 0.068(11) 0.068(10) 0.087(13) 0.016(9) 0.045(10) 0.001(8)
C5 0.072(11) 0.070(9) 0.068(10) 0.001(8) 0.025(9) -0.023(8)
C6 0.028(7) 0.089(11) 0.034(8) -0.014(6) -0.001(6) -0.022(6)
C7 0.051(8) 0.056(7) 0.042(7) -0.015(6) 0.016(6) 0.009(6)
N1 0.039(6) 0.055(6) 0.034(5) -0.004(5) 0.018(5) -0.008(5)
C8 0.034(7) 0.063(8) 0.040(7) -0.005(6) 0.008(6) 0.005(6)
C9 0.039(7) 0.034(6) 0.035(6) -0.001(5) 0.002(6) 0.002(5)
C10 0.058(10) 0.053(9) 0.048(9) -0.010(6) 0.006(8) -0.009(6)
C11 0.051(11) 0.083(12) 0.072(12) -0.010(7) 0.027(10) -0.002(7)
C12 0.021(7) 0.095(11) 0.078(11) -0.003(9) 0.008(7) 0.003(7)
C13 0.054(9) 0.074(9) 0.038(7) 0.003(7) 0.003(6) 0.008(7)
O2 0.043(5) 0.053(5) 0.052(5) 0.011(4) 0.010(5) -0.002(4)
N2 0.025(5) 0.070(7) 0.027(5) -0.005(5) 0.007(4) -0.007(4)
C14 0.057(9) 0.055(8) 0.050(8) 0.010(7) 0.024(7) 0.000(7)
C15 0.062(10) 0.052(8) 0.066(9) 0.015(7) 0.015(8) 0.018(7)
C16 0.060(10) 0.069(10) 0.075(10) -0.002(8) 0.030(8) 0.028(8)
C17 0.049(9) 0.082(11) 0.074(10) -0.007(8) 0.027(8) 0.002(8)
C18 0.057(8) 0.059(8) 0.056(8) 0.000(6) 0.026(7) 0.017(7)
O22 0.055(6) 0.073(7) 0.043(6) 0.004(5) 0.006(4) -0.003(5)
C22 0.053(9) 0.045(8) 0.052(10) 0.000(7) 0.007(7) -0.020(7)
O33 0.054(6) 0.092(8) 0.044(6) -0.009(5) -0.013(5) -0.028(6)
C33 0.036(7) 0.066(8) 0.039(7) -0.002(6) -0.021(6) -0.019(7)
O44 0.069(8) 0.091(8) 0.075(9) 0.002(6) 0.018(7) 0.026(7)
C44 0.033(7) 0.083(10) 0.049(8) -0.010(7) 0.006(6) 0.002(7)

loop_
_atom_site_label
_atom_site_type_symbol
_atom_site_fract_x
_atom_site_fract_y
_atom_site_fract_z
_atom_site_U_iso_or_equiv
_atom_site_thermal_displace_type
_atom_site_occupancy
_atom_site_calc_flag
_atom_site_refinement_flags
_atom_site_disorder_group
Re1 Re 0.81745(5) 0.17613(3) 0.15536(3) 0.0371(4) Uani 1 d . .
O1 O 1.0188(10) 0.1473(7) 0.4763(6) 0.052(2) Uani 1 d . .
C1 C 1.0058(13) 0.1736(6) 0.3797(10) 0.031(3) Uani 1 d . .
C2 C 0.8976(15) 0.0984(8) 0.4740(10) 0.052(3) Uani 1 d . .
C3 C 0.8621(15) 0.0581(9) 0.5550(10) 0.054(3) Uani 1 d . .
H3 H 0.9206(15) 0.0619(9) 0.6206(10) 0.074(46) Uiso 1 calc R .
C4 C 0.7330(19) 0.0117(10) 0.5311(14) 0.070(4) Uani 1 d . .
H4 H 0.7019(19) -0.0144(10) 0.5834(14) 0.072(44) Uiso 1 calc R .
C5 C 0.6464(18) 0.0016(10) 0.4327(12) 0.069(4) Uani 1 d . .
H5 H 0.5639(18) -0.0337(10) 0.4205(12) 0.064(43) Uiso 1 calc R .
C6 C 0.6841(12) 0.0450(11) 0.3518(9) 0.052(4) Uani 1 d . .
H6 H 0.6253(12) 0.0417(11) 0.2863(9) 0.085(51) Uiso 1 calc R .
C7 C 0.8143(14) 0.0932(9) 0.3747(9) 0.049(3) Uani 1 d . .
N1 N 0.8872(11) 0.1412(7) 0.3163(7) 0.041(2) Uani 1 d . .
C8 C 1.1190(13) 0.2239(8) 0.3587(9) 0.046(3) Uani 1 d . .
C9 C 1.1011(13) 0.2708(7) 0.2660(8) 0.038(3) Uani 1 d . .
C10 C 1.2152(18) 0.3226(8) 0.2504(13) 0.054(4) Uani 1 d . .
H10 H 1.2060(18) 0.3551(8) 0.1915(13) 0.140(89) Uiso 1 calc R .
C11 C 1.3447(20) 0.3228(9) 0.3283(15) 0.066(5) Uani 1 d . .
H11 H 1.4208(20) 0.3575(9) 0.3189(15) 0.049(34) Uiso 1 calc R .
C12 C 1.3676(15) 0.2763(11) 0.4166(13) 0.065(4) Uani 1 d . .
H12 H 1.4581(15) 0.2749(11) 0.4629(13) 0.088(55) Uiso 1 calc R .
C13 C 1.2507(16) 0.2318(10) 0.4335(10) 0.057(4) Uani 1 d . .
H13 H 1.2586(16) 0.2061(10) 0.4963(10) 0.021(24) Uiso 1 calc R .
O2 O 0.9836(9) 0.2706(6) 0.1951(7) 0.050(2) Uani 1 d . .
N2 N 0.9991(10) 0.0906(7) 0.1427(7) 0.041(2) Uani 1 d . .
C14 C 1.0113(16) 0.0071(9) 0.1742(10) 0.052(3) Uani 1 d . .
H14 H 0.9394(16) -0.0170(9) 0.2010(10) 0.021(24) Uiso 1 calc R .
C15 C 1.1275(16) -0.0441(10) 0.1680(11) 0.061(4) Uani 1 d . .
H15 H 1.1330(16) -0.1016(10) 0.1921(11) 0.022(24) Uiso 1 calc R .
C16 C 1.2321(17) -0.0145(10) 0.1289(12) 0.066(4) Uani 1 d . .
H16 H 1.3096(17) -0.0503(10) 0.1245(12) 0.096(54) Uiso 1 calc R .
C17 C 1.2222(16) 0.0705(11) 0.0952(12) 0.066(4) Uani 1 d . .
H17 H 1.2941(16) 0.0937(11) 0.0678(12) 0.099(60) Uiso 1 calc R .
C18 C 1.1044(15) 0.1227(9) 0.1018(10) 0.055(3) Uani 1 d . .
H18 H 1.0979(15) 0.1803(9) 0.0779(10) 0.014(25) Uiso 1 calc R .
O22 O 0.7421(10) 0.2202(7) -0.0682(7) 0.058(2) Uani 1 d . .
C22 C 0.7737(16) 0.2073(10) 0.0160(12) 0.051(3) Uani 1 d . .
O33 O 0.5907(12) 0.0335(7) 0.0931(7) 0.068(3) Uani 1 d . .
C33 C 0.6791(14) 0.0871(9) 0.1191(10) 0.052(3) Uani 1 d . .
O44 O 0.5827(15) 0.3041(9) 0.1780(10) 0.079(3) Uani 1 d . .
C44 C 0.6676(15) 0.2520(11) 0.1695(11) 0.056(4) Uani 1 d . .

loop_
_atom_type_symbol
_atom_type_description
_atom_type_scat_dispersion_real
_atom_type_scat_dispersion_imag
_atom_type_scat_source
C C 0.0033 0.0016 'International Tables Vol C Tables 4.2.6.8 and 6.1.1.4'
H H 0.0000 0.0000 'International Tables Vol C Tables 4.2.6.8 and 6.1.1.4'
N N 0.0061 0.0033 'International Tables Vol C Tables 4.2.6.8 and 6.1.1.4'
O O 0.0106 0.0060 'International Tables Vol C Tables 4.2.6.8 and 6.1.1.4'
Re Re -1.0185 7.2310 'International Tables Vol C Tables 4.2.6.8 and 6.1.1.4'

loop_
_geom_angle_atom_site_label_1
_geom_angle_atom_site_label_2
_geom_angle_atom_site_label_3
_geom_angle
_geom_angle_site_symmetry_1
_geom_angle_site_symmetry_3
_geom_angle_publ_flag
C33 Re1 C22 87.3(6) . . ?
C33 Re1 C44 88.2(7) . . ?
C22 Re1 C44 88.5(7) . . ?
C33 Re1 O2 176.3(5) . . ?
C22 Re1 O2 92.8(5) . . ?
C44 Re1 O2 95.5(5) . . ?
C33 Re1 N2 93.9(5) . . ?
C22 Re1 N2 92.5(5) . . ?
C44 Re1 N2 177.8(5) . . ?
O2 Re1 N2 82.4(4) . . ?
C33 Re1 N1 96.0(5) . . ?
C22 Re1 N1 175.2(5) . . ?
C44 Re1 N1 95.0(5) . . ?
O2 Re1 N1 83.7(4) . . ?
N2 Re1 N1 83.9(4) . . ?
C1 O1 C2 105.7(10) . . ?
N1 C1 O1 112.3(9) . . ?
N1 C1 C8 129.2(11) . . ?
O1 C1 C8 118.3(11) . . ?
C3 C2 O1 126.8(13) . . ?
C3 C2 C7 124.4(13) . . ?
O1 C2 C7 108.7(11) . . ?
C2 C3 C4 114.8(14) . . ?
C3 C4 C5 123.7(14) . . ?
C4 C5 C6 120.1(13) . . ?
C7 C6 C5 117.0(12) . . ?
C2 C7 C6 119.9(12) . . ?
C2 C7 N1 106.8(11) . . ?
C6 C7 N1 133.2(12) . . ?
C1 N1 C7 106.3(10) . . ?
C1 N1 Re1 123.7(8) . . ?
C7 N1 Re1 129.5(8) . . ?
C1 C8 C13 118.9(12) . . ?
C1 C8 C9 121.9(11) . . ?
C13 C8 C9 119.1(12) . . ?
O2 C9 C10 116.5(11) . . ?
O2 C9 C8 123.8(11) . . ?
C10 C9 C8 119.6(12) . . ?
C9 C10 C11 116.7(14) . . ?
C12 C11 C10 125.3(15) . . ?
C11 C12 C13 116.7(15) . . ?
C12 C13 C8 122.0(13) . . ?
C9 O2 Re1 130.7(7) . . ?
C14 N2 C18 117.5(11) . . ?
C14 N2 Re1 122.6(8) . . ?
C18 N2 Re1 119.9(9) . . ?
N2 C14 C15 121.5(13) . . ?
C16 C15 C14 122.3(14) . . ?
C15 C16 C17 117.6(13) . . ?
C16 C17 C18 120.1(14) . . ?
N2 C18 C17 120.9(14) . . ?
O22 C22 Re1 175.0(12) . . ?
O33 C33 Re1 177.3(11) . . ?
O44 C44 Re1 174.7(14) . . ?

loop_
_geom_bond_atom_site_label_1
_geom_bond_atom_site_label_2
_geom_bond_distance
_geom_bond_site_symmetry_2
_geom_bond_publ_flag
Re1 C33 1.863(12) . ?
Re1 C22 1.91(2) . ?
Re1 C44 1.88(2) . ?
Re1 O2 2.101(9) . ?
Re1 N2 2.203(10) . ?
Re1 N1 2.198(10) . ?
O1 C1 1.357(15) . ?
O1 C2 1.36(2) . ?
C1 N1 1.33(2) . ?
C1 C8 1.41(2) . ?
C2 C3 1.38(2) . ?
C2 C7 1.39(2) . ?
C3 C4 1.38(2) . ?
C4 C5 1.40(2) . ?
C5 C6 1.41(2) . ?
C6 C7 1.40(2) . ?
C7 N1 1.39(2) . ?
C8 C13 1.41(2) . ?
C8 C9 1.43(2) . ?
C9 O2 1.280(14) . ?
C9 C10 1.40(2) . ?
C10 C11 1.41(3) . ?
C11 C12 1.37(2) . ?
C12 C13 1.37(2) . ?
N2 C14 1.33(2) . ?
N2 C18 1.36(2) . ?
C14 C15 1.37(2) . ?
C15 C16 1.32(2) . ?
C16 C17 1.36(2) . ?
C17 C18 1.39(2) . ?
O22 C22 1.13(2) . ?
O33 C33 1.16(2) . ?
O44 C44 1.16(2) . ?

loop_
_geom_torsion_atom_site_label_1
_geom_torsion_atom_site_label_2
_geom_torsion_atom_site_label_3
_geom_torsion_atom_site_label_4
_geom_torsion
_geom_torsion_site_symmetry_1
_geom_torsion_site_symmetry_2
_geom_torsion_site_symmetry_3
_geom_torsion_site_symmetry_4
_geom_torsion_publ_flag
C2 O1 C1 N1 -2.6(13) . . . . ?
C2 O1 C1 C8 -178.3(10) . . . . ?
C1 O1 C2 C3 -179.5(12) . . . . ?
C1 O1 C2 C7 1.9(13) . . . . ?
O1 C2 C3 C4 -179.4(13) . . . . ?
C7 C2 C3 C4 -0.9(19) . . . . ?
C2 C3 C4 C5 2.9(22) . . . . ?
C3 C4 C5 C6 -4.3(26) . . . . ?
C4 C5 C6 C7 3.4(23) . . . . ?
C3 C2 C7 C6 0.3(20) . . . . ?
O1 C2 C7 C6 179.0(12) . . . . ?
C3 C2 C7 N1 -179.2(11) . . . . ?
O1 C2 C7 N1 -0.5(14) . . . . ?
C5 C6 C7 C2 -1.6(20) . . . . ?
C5 C6 C7 N1 177.9(14) . . . . ?
O1 C1 N1 C7 2.3(13) . . . . ?
C8 C1 N1 C7 177.3(12) . . . . ?
O1 C1 N1 Re1 175.1(7) . . . . ?
C8 C1 N1 Re1 -9.9(17) . . . . ?
C2 C7 N1 C1 -1.0(13) . . . . ?
C6 C7 N1 C1 179.5(14) . . . . ?
C2 C7 N1 Re1 -173.2(8) . . . . ?
C6 C7 N1 Re1 7.3(21) . . . . ?
C33 Re1 N1 C1 167.6(10) . . . . ?
C22 Re1 N1 C1 33.1(63) . . . . ?
C44 Re1 N1 C1 -103.8(10) . . . . ?
O2 Re1 N1 C1 -8.7(9) . . . . ?
N2 Re1 N1 C1 74.3(10) . . . . ?
C33 Re1 N1 C7 -21.4(12) . . . . ?
C22 Re1 N1 C7 -155.9(57) . . . . ?
C44 Re1 N1 C7 67.2(11) . . . . ?
O2 Re1 N1 C7 162.3(11) . . . . ?
N2 Re1 N1 C7 -114.7(11) . . . . ?
N1 C1 C8 C13 -163.8(12) . . . . ?
O1 C1 C8 C13 11.0(17) . . . . ?
N1 C1 C8 C9 19.7(19) . . . . ?
O1 C1 C8 C9 -165.5(10) . . . . ?
C1 C8 C9 O2 -0.6(18) . . . . ?
C13 C8 C9 O2 -177.2(12) . . . . ?
C1 C8 C9 C10 177.6(11) . . . . ?
C13 C8 C9 C10 1.0(17) . . . . ?
O2 C9 C10 C11 -180.0(11) . . . . ?
C8 C9 C10 C11 1.7(18) . . . . ?
C9 C10 C11 C12 0.6(21) . . . . ?
C10 C11 C12 C13 -5.7(23) . . . . ?
C11 C12 C13 C8 8.5(23) . . . . ?
C1 C8 C13 C12 176.9(13) . . . . ?
C9 C8 C13 C12 -6.4(20) . . . . ?
C10 C9 O2 Re1 154.8(9) . . . . ?
C8 C9 O2 Re1 -26.9(16) . . . . ?
C33 Re1 O2 C9 -57.6(71) . . . . ?
C22 Re1 O2 C9 -149.6(11) . . . . ?
C44 Re1 O2 C9 121.7(10) . . . . ?
N2 Re1 O2 C9 -57.5(10) . . . . ?
N1 Re1 O2 C9 27.2(10) . . . . ?
C33 Re1 N2 C14 -40.2(11) . . . . ?
C22 Re1 N2 C14 -127.7(11) . . . . ?
C44 Re1 N2 C14 118.0(125) . . . . ?
O2 Re1 N2 C14 139.8(10) . . . . ?
N1 Re1 N2 C14 55.4(10) . . . . ?
C33 Re1 N2 C18 140.0(10) . . . . ?
C22 Re1 N2 C18 52.5(10) . . . . ?
C44 Re1 N2 C18 -61.8(127) . . . . ?
O2 Re1 N2 C18 -40.0(9) . . . . ?
N1 Re1 N2 C18 -124.4(9) . . . . ?
C18 N2 C14 C15 1.6(20) . . . . ?
Re1 N2 C14 C15 -178.2(11) . . . . ?
N2 C14 C15 C16 -1.3(24) . . . . ?
C14 C15 C16 C17 0.8(25) . . . . ?
C15 C16 C17 C18 -0.5(24) . . . . ?
C14 N2 C18 C17 -1.3(19) . . . . ?
Re1 N2 C18 C17 178.5(11) . . . . ?
C16 C17 C18 N2 0.8(23) . . . . ?
C33 Re1 C22 O22 -11.3(155) . . . . ?
C44 Re1 C22 O22 -99.5(155) . . . . ?
O2 Re1 C22 O22 165.0(155) . . . . ?
N2 Re1 C22 O22 82.5(155) . . . . ?
N1 Re1 C22 O22 123.4(133) . . . . ?
C22 Re1 C33 O33 -18.8(287) . . . . ?
C44 Re1 C33 O33 69.7(287) . . . . ?
O2 Re1 C33 O33 -110.9(277) . . . . ?
N2 Re1 C33 O33 -111.1(287) . . . . ?
N1 Re1 C33 O33 164.6(287) . . . . ?
C33 Re1 C44 O44 -164.3(143) . . . . ?
C22 Re1 C44 O44 -76.9(143) . . . . ?
O2 Re1 C44 O44 15.7(143) . . . . ?
N2 Re1 C44 O44 37.4(240) . . . . ?
N1 Re1 C44 O44 99.8(143) . . . . ?
